data_7130931
loop_
_publ_author_name
'Lefarth, Jens'
'Haseloer, Alexander'
'Kletsch, Lukas'
'Klein, Axel'
'Neud\"orfl, J\"org-Martin'
'Griesbeck, Axel'

_publ_section_title
;
 From energy transfer to electron transfer photocatalysis
 (PenT\\rightarrow PET): oxidative cyclobutane cleavage alters the product
 composition
;
_journal_name_full 'Chemical Communications'
_journal_paper_doi 10.1039/D2CC04693H
_journal_year 2022
_chemical_formula_moiety 'C17 H22 O'
_chemical_formula_sum 'C17 H22 O'
_chemical_formula_weight 242.34
_space_group_crystal_system monoclinic
_space_group_IT_number 14
_space_group_name_Hall '-P 2ybc'
_space_group_name_H-M_alt 'P 1 21/c 1'
_atom_sites_solution_hydrogens geom
_audit_creation_method SHELXL-2018/3
_audit_update_record
;
2022-07-27 deposited with the CCDC.	2022-10-28 downloaded from the CCDC.
;
_cell_angle_alpha 90
_cell_angle_beta 102.2900(10)
_cell_angle_gamma 90
_cell_formula_units_Z 4
_cell_length_a 14.7574(5)
_cell_length_b 6.6603(2)
_cell_length_c 14.4105(5)
_cell_measurement_reflns_used 9804
_cell_measurement_temperature 110(2)
_cell_measurement_theta_max 72.06
_cell_measurement_theta_min 3.06
_cell_volume 1383.93(8)
_computing_cell_refinement 'Bruker APEX 3'
_computing_data_collection 'Bruker APEX 3'
_computing_data_reduction 'Bruker APEX 3'
_computing_molecular_graphics 'SCHAKAL99 (E. Keller 1999)'
_computing_publication_material 'PLATON (A. L. Spek 1980-2015)'
_computing_structure_refinement
;
SHELXL-2014/7 (Sheldrick, 2014)
SHELXLE (C. B. Huebschle 2016)'
;
_computing_structure_solution 'SHELXT  (Sheldrick, 2015)'
_diffrn_ambient_temperature 110(2)
_diffrn_detector_type 'Bruker PhotonIII M14'
_diffrn_measured_fraction_theta_full 0.999
_diffrn_measured_fraction_theta_max 0.999
_diffrn_measurement_device_type 'Bruker D8 Venture'
_diffrn_measurement_method '\f and \w scans'
_diffrn_radiation_type CuK\a
_diffrn_radiation_wavelength 1.54178
_diffrn_reflns_av_R_equivalents 0.0384
_diffrn_reflns_av_unetI/netI 0.0156
_diffrn_reflns_Laue_measured_fraction_full 0.999
_diffrn_reflns_Laue_measured_fraction_max 0.999
_diffrn_reflns_limit_h_max 18
_diffrn_reflns_limit_h_min -18
_diffrn_reflns_limit_k_max 8
_diffrn_reflns_limit_k_min -8
_diffrn_reflns_limit_l_max 17
_diffrn_reflns_limit_l_min -17
_diffrn_reflns_number 34070
_diffrn_reflns_point_group_measured_fraction_full 0.999
_diffrn_reflns_point_group_measured_fraction_max 0.999
_diffrn_reflns_theta_full 67.679
_diffrn_reflns_theta_max 72.082
_diffrn_reflns_theta_min 3.065
_diffrn_source 'micro focus'
_exptl_absorpt_coefficient_mu 0.534
_exptl_absorpt_correction_T_max 0.7536
_exptl_absorpt_correction_T_min 0.6554
_exptl_absorpt_correction_type multi-scan
_exptl_absorpt_process_details 'Bruker SADABS'
_exptl_crystal_colour colourless
_exptl_crystal_density_diffrn 1.163
_exptl_crystal_description block
_exptl_crystal_F_000 528
_exptl_crystal_size_max 0.200
_exptl_crystal_size_mid 0.150
_exptl_crystal_size_min 0.070
_refine_diff_density_max 0.233
_refine_diff_density_min -0.213
_refine_diff_density_rms 0.039
_refine_ls_extinction_method none
_refine_ls_goodness_of_fit_ref 1.043
_refine_ls_hydrogen_treatment constr
_refine_ls_matrix_type full
_refine_ls_number_parameters 166
_refine_ls_number_reflns 2723
_refine_ls_number_restraints 0
_refine_ls_restrained_S_all 1.043
_refine_ls_R_factor_all 0.0373
_refine_ls_R_factor_gt 0.0357
_refine_ls_shift/su_max 0.000
_refine_ls_shift/su_mean 0.000
_refine_ls_structure_factor_coef Fsqd
_refine_ls_weighting_details 'w=1/[\s^2^(Fo^2^)+(0.0428P)^2^+0.4742P] where P=(Fo^2^+2Fc^2^)/3'
_refine_ls_weighting_scheme calc
_refine_ls_wR_factor_gt 0.0887
_refine_ls_wR_factor_ref 0.0896
_reflns_Friedel_coverage 0.000
_reflns_number_gt 2599
_reflns_number_total 2723
_reflns_threshold_expression 'I > 2\s(I)'
_cod_data_source_file d2cc04693h2.cif
_cod_data_source_block jel725a
_cod_original_sg_symbol_H-M 'P 21/c'
_cod_database_code 7130931
_shelx_shelxl_version_number 2018/3
_shelx_space_group_comment
;
The symmetry employed for this shelxl refinement is uniquely defined
by the following loop, which should always be used as a source of
symmetry information in preference to the above space-group names.
They are only intended as comments.
;
_shelx_estimated_absorpt_t_min 0.901
_shelx_estimated_absorpt_t_max 0.964

loop_
_space_group_symop_operation_xyz
'x, y, z'
'-x, y+1/2, -z+1/2'
'-x, -y, -z'
'x, -y-1/2, z-1/2'

loop_
_atom_site_label
_atom_site_type_symbol
_atom_site_fract_x
_atom_site_fract_y
_atom_site_fract_z
_atom_site_U_iso_or_equiv
_atom_site_adp_type
_atom_site_occupancy
_atom_site_site_symmetry_order
_atom_site_calc_flag
_atom_site_refinement_flags_posn
_atom_site_refinement_flags_adp
_atom_site_refinement_flags_occupancy
_atom_site_disorder_assembly
_atom_site_disorder_group
O18 O 0.93431(5) 0.17597(12) 0.79342(6) 0.0305(2) Uani 1 1 d . . . . .
C1 C 0.76509(6) 0.60302(14) 0.74767(7) 0.0171(2) Uani 1 1 d . . . . .
C2 C 0.74305(7) 0.64546(15) 0.63692(7) 0.0185(2) Uani 1 1 d . . . . .
C3 C 0.82848(7) 0.51060(15) 0.63188(7) 0.0187(2) Uani 1 1 d . . . . .
H3 H 0.885736 0.595293 0.643615 0.022 Uiso 1 1 calc R U . . .
C4 C 0.81782(7) 0.41118(15) 0.72750(7) 0.0176(2) Uani 1 1 d . . . . .
H4 H 0.773561 0.295905 0.713884 0.021 Uiso 1 1 calc R U . . .
C5 C 0.90454(7) 0.34592(15) 0.79617(7) 0.0195(2) Uani 1 1 d . . . . .
C6 C 0.95526(7) 0.49731(17) 0.86584(7) 0.0242(2) Uani 1 1 d . . . . .
H6A H 1.003235 0.563354 0.837778 0.029 Uiso 1 1 calc R U . . .
H6AB H 0.987290 0.426034 0.923881 0.029 Uiso 1 1 calc R U . . .
C7 C 0.89228(7) 0.65860(16) 0.89370(7) 0.0235(2) Uani 1 1 d . . . . .
H7A H 0.850983 0.597603 0.931789 0.028 Uiso 1 1 calc R U . . .
H7AB H 0.930427 0.762503 0.932948 0.028 Uiso 1 1 calc R U . . .
C8 C 0.83415(7) 0.75471(15) 0.80440(7) 0.0206(2) Uani 1 1 d . . . . .
H8A H 0.875635 0.805132 0.763907 0.025 Uiso 1 1 calc R U . . .
H8AB H 0.799636 0.870541 0.822578 0.025 Uiso 1 1 calc R U . . .
C9 C 0.65164(7) 0.54978(17) 0.58657(7) 0.0235(2) Uani 1 1 d . . . . .
H9A H 0.647588 0.551358 0.517806 0.035 Uiso 1 1 calc R U . . .
H9B H 0.599679 0.625832 0.601437 0.035 Uiso 1 1 calc R U . . .
H9C H 0.649038 0.410797 0.608179 0.035 Uiso 1 1 calc R U . . .
C10 C 0.74668(7) 0.86143(16) 0.60282(8) 0.0241(2) Uani 1 1 d . . . . .
H10A H 0.739101 0.862894 0.533587 0.036 Uiso 1 1 calc R U . . .
H10B H 0.806622 0.921067 0.632243 0.036 Uiso 1 1 calc R U . . .
H10C H 0.696649 0.939136 0.620701 0.036 Uiso 1 1 calc R U . . .
C11 C 0.82783(8) 0.37627(16) 0.54670(7) 0.0248(2) Uani 1 1 d . . . . .
H11A H 0.824925 0.459306 0.490005 0.037 Uiso 1 1 calc R U . . .
H11B H 0.773629 0.287623 0.537150 0.037 Uiso 1 1 calc R U . . .
H11C H 0.884510 0.295120 0.557946 0.037 Uiso 1 1 calc R U . . .
C12 C 0.68339(7) 0.57725(16) 0.79494(7) 0.0200(2) Uani 1 1 d . . . . .
C13 C 0.66720(7) 0.40073(17) 0.84051(7) 0.0242(2) Uani 1 1 d . . . . .
H13 H 0.707904 0.289770 0.841800 0.029 Uiso 1 1 calc R U . . .
C14 C 0.59160(8) 0.3851(2) 0.88441(8) 0.0314(3) Uani 1 1 d . . . . .
H14 H 0.581554 0.264240 0.915745 0.038 Uiso 1 1 calc R U . . .
C15 C 0.53152(7) 0.5448(2) 0.88237(7) 0.0337(3) Uani 1 1 d . . . . .
H15 H 0.480050 0.533528 0.911972 0.040 Uiso 1 1 calc R U . . .
C16 C 0.54643(8) 0.7214(2) 0.83707(8) 0.0322(3) Uani 1 1 d . . . . .
H16 H 0.504956 0.831159 0.835137 0.039 Uiso 1 1 calc R U . . .
C17 C 0.62224(7) 0.73757(18) 0.79446(8) 0.0265(2) Uani 1 1 d . . . . .
H17 H 0.632651 0.859888 0.764466 0.032 Uiso 1 1 calc R U . . .

loop_
_atom_site_aniso_label
_atom_site_aniso_U_11
_atom_site_aniso_U_22
_atom_site_aniso_U_33
_atom_site_aniso_U_23
_atom_site_aniso_U_13
_atom_site_aniso_U_12
O18 0.0283(4) 0.0213(4) 0.0394(4) 0.0017(3) 0.0015(3) 0.0050(3)
C1 0.0164(4) 0.0176(5) 0.0174(4) 0.0014(4) 0.0037(3) -0.0003(4)
C2 0.0181(5) 0.0202(5) 0.0176(5) 0.0028(4) 0.0047(4) 0.0000(4)
C3 0.0189(5) 0.0193(5) 0.0183(5) 0.0019(4) 0.0049(4) -0.0002(4)
C4 0.0181(4) 0.0170(5) 0.0176(4) 0.0001(4) 0.0037(4) -0.0015(4)
C5 0.0191(5) 0.0210(5) 0.0196(5) 0.0036(4) 0.0070(4) 0.0007(4)
C6 0.0197(5) 0.0298(6) 0.0211(5) -0.0026(4) 0.0001(4) 0.0028(4)
C7 0.0215(5) 0.0276(5) 0.0203(5) -0.0051(4) 0.0023(4) -0.0003(4)
C8 0.0201(5) 0.0190(5) 0.0228(5) -0.0020(4) 0.0047(4) -0.0010(4)
C9 0.0194(5) 0.0303(6) 0.0199(5) 0.0029(4) 0.0019(4) -0.0014(4)
C10 0.0254(5) 0.0220(5) 0.0261(5) 0.0068(4) 0.0082(4) 0.0026(4)
C11 0.0287(5) 0.0267(5) 0.0197(5) 0.0001(4) 0.0065(4) 0.0019(4)
C12 0.0168(5) 0.0276(5) 0.0149(4) 0.0001(4) 0.0019(3) -0.0017(4)
C13 0.0212(5) 0.0322(6) 0.0183(5) 0.0033(4) 0.0021(4) -0.0043(4)
C14 0.0267(5) 0.0476(7) 0.0194(5) 0.0053(5) 0.0042(4) -0.0118(5)
C15 0.0189(5) 0.0652(9) 0.0176(5) -0.0017(5) 0.0056(4) -0.0067(5)
C16 0.0209(5) 0.0532(8) 0.0224(5) -0.0031(5) 0.0048(4) 0.0067(5)
C17 0.0233(5) 0.0343(6) 0.0225(5) 0.0018(4) 0.0065(4) 0.0040(4)

loop_
_atom_type_symbol
_atom_type_description
_atom_type_scat_dispersion_real
_atom_type_scat_dispersion_imag
_atom_type_scat_source
C C 0.0181 0.0091 'International Tables Vol C Tables 4.2.6.8 and 6.1.1.4'
H H 0.0000 0.0000 'International Tables Vol C Tables 4.2.6.8 and 6.1.1.4'
O O 0.0492 0.0322 'International Tables Vol C Tables 4.2.6.8 and 6.1.1.4'

loop_
_geom_angle_atom_site_label_1
_geom_angle_atom_site_label_2
_geom_angle_atom_site_label_3
_geom_angle
_geom_angle_site_symmetry_1
_geom_angle_site_symmetry_3
_geom_angle_publ_flag
C12 C1 C8 109.60(8) . . ?
C12 C1 C4 117.94(8) . . ?
C8 C1 C4 109.70(8) . . ?
C12 C1 C2 117.42(8) . . ?
C8 C1 C2 112.84(8) . . ?
C4 C1 C2 87.82(7) . . ?
C10 C2 C9 109.17(8) . . ?
C10 C2 C3 116.32(8) . . ?
C9 C2 C3 112.19(8) . . ?
C10 C2 C1 118.63(8) . . ?
C9 C2 C1 112.02(8) . . ?
C3 C2 C1 87.11(7) . . ?
C11 C3 C2 120.70(8) . . ?
C11 C3 C4 118.54(8) . . ?
C2 C3 C4 88.22(7) . . ?
C11 C3 H3 109.2 . . ?
C2 C3 H3 109.2 . . ?
C4 C3 H3 109.2 . . ?
C5 C4 C1 120.23(8) . . ?
C5 C4 C3 118.01(8) . . ?
C1 C4 C3 88.00(7) . . ?
C5 C4 H4 109.6 . . ?
C1 C4 H4 109.6 . . ?
C3 C4 H4 109.6 . . ?
O18 C5 C6 120.85(9) . . ?
O18 C5 C4 120.60(9) . . ?
C6 C5 C4 118.52(9) . . ?
C5 C6 C7 113.71(8) . . ?
C5 C6 H6A 108.8 . . ?
C7 C6 H6A 108.8 . . ?
C5 C6 H6AB 108.8 . . ?
C7 C6 H6AB 108.8 . . ?
H6A C6 H6AB 107.7 . . ?
C8 C7 C6 109.69(8) . . ?
C8 C7 H7A 109.7 . . ?
C6 C7 H7A 109.7 . . ?
C8 C7 H7AB 109.7 . . ?
C6 C7 H7AB 109.7 . . ?
H7A C7 H7AB 108.2 . . ?
C7 C8 C1 111.21(8) . . ?
C7 C8 H8A 109.4 . . ?
C1 C8 H8A 109.4 . . ?
C7 C8 H8AB 109.4 . . ?
C1 C8 H8AB 109.4 . . ?
H8A C8 H8AB 108.0 . . ?
C2 C9 H9A 109.5 . . ?
C2 C9 H9B 109.5 . . ?
H9A C9 H9B 109.5 . . ?
C2 C9 H9C 109.5 . . ?
H9A C9 H9C 109.5 . . ?
H9B C9 H9C 109.5 . . ?
C2 C10 H10A 109.5 . . ?
C2 C10 H10B 109.5 . . ?
H10A C10 H10B 109.5 . . ?
C2 C10 H10C 109.5 . . ?
H10A C10 H10C 109.5 . . ?
H10B C10 H10C 109.5 . . ?
C3 C11 H11A 109.5 . . ?
C3 C11 H11B 109.5 . . ?
H11A C11 H11B 109.5 . . ?
C3 C11 H11C 109.5 . . ?
H11A C11 H11C 109.5 . . ?
H11B C11 H11C 109.5 . . ?
C13 C12 C17 118.19(9) . . ?
C13 C12 C1 122.72(9) . . ?
C17 C12 C1 119.08(9) . . ?
C12 C13 C14 120.64(11) . . ?
C12 C13 H13 119.7 . . ?
C14 C13 H13 119.7 . . ?
C15 C14 C13 120.23(11) . . ?
C15 C14 H14 119.9 . . ?
C13 C14 H14 119.9 . . ?
C14 C15 C16 119.89(10) . . ?
C14 C15 H15 120.1 . . ?
C16 C15 H15 120.1 . . ?
C15 C16 C17 119.82(11) . . ?
C15 C16 H16 120.1 . . ?
C17 C16 H16 120.1 . . ?
C16 C17 C12 121.22(11) . . ?
C16 C17 H17 119.4 . . ?
C12 C17 H17 119.4 . . ?

loop_
_geom_bond_atom_site_label_1
_geom_bond_atom_site_label_2
_geom_bond_distance
_geom_bond_site_symmetry_2
_geom_bond_publ_flag
O18 C5 1.2179(13) . ?
C1 C12 1.5156(13) . ?
C1 C8 1.5405(13) . ?
C1 C4 1.5552(13) . ?
C1 C2 1.5848(13) . ?
C2 C10 1.5247(14) . ?
C2 C9 1.5283(14) . ?
C2 C3 1.5622(13) . ?
C3 C11 1.5172(14) . ?
C3 C4 1.5666(13) . ?
C3 H3 1.0000 . ?
C4 C5 1.5056(13) . ?
C4 H4 1.0000 . ?
C5 C6 1.5049(14) . ?
C6 C7 1.5291(14) . ?
C6 H6A 0.9900 . ?
C6 H6AB 0.9900 . ?
C7 C8 1.5270(14) . ?
C7 H7A 0.9900 . ?
C7 H7AB 0.9900 . ?
C8 H8A 0.9900 . ?
C8 H8AB 0.9900 . ?
C9 H9A 0.9800 . ?
C9 H9B 0.9800 . ?
C9 H9C 0.9800 . ?
C10 H10A 0.9800 . ?
C10 H10B 0.9800 . ?
C10 H10C 0.9800 . ?
C11 H11A 0.9800 . ?
C11 H11B 0.9800 . ?
C11 H11C 0.9800 . ?
C12 C13 1.3918(15) . ?
C12 C17 1.3971(15) . ?
C13 C14 1.3987(15) . ?
C13 H13 0.9500 . ?
C14 C15 1.3808(19) . ?
C14 H14 0.9500 . ?
C15 C16 1.3854(19) . ?
C15 H15 0.9500 . ?
C16 C17 1.3902(15) . ?
C16 H16 0.9500 . ?
C17 H17 0.9500 . ?

loop_
_geom_torsion_atom_site_label_1
_geom_torsion_atom_site_label_2
_geom_torsion_atom_site_label_3
_geom_torsion_atom_site_label_4
_geom_torsion
_geom_torsion_site_symmetry_1
_geom_torsion_site_symmetry_2
_geom_torsion_site_symmetry_3
_geom_torsion_site_symmetry_4
_geom_torsion_publ_flag
C12 C1 C2 C10 98.64(11) . . . . ?
C8 C1 C2 C10 -30.31(12) . . . . ?
C4 C1 C2 C10 -140.80(9) . . . . ?
C12 C1 C2 C9 -30.00(12) . . . . ?
C8 C1 C2 C9 -158.94(8) . . . . ?
C4 C1 C2 C9 90.57(9) . . . . ?
C12 C1 C2 C3 -142.79(9) . . . . ?
C8 C1 C2 C3 88.26(9) . . . . ?
C4 C1 C2 C3 -22.23(7) . . . . ?
C10 C2 C3 C11 -94.75(11) . . . . ?
C9 C2 C3 C11 31.93(12) . . . . ?
C1 C2 C3 C11 144.57(9) . . . . ?
C10 C2 C3 C4 142.74(9) . . . . ?
C9 C2 C3 C4 -90.58(8) . . . . ?
C1 C2 C3 C4 22.06(7) . . . . ?
C12 C1 C4 C5 -96.19(11) . . . . ?
C8 C1 C4 C5 30.20(11) . . . . ?
C2 C1 C4 C5 143.72(9) . . . . ?
C12 C1 C4 C3 142.24(8) . . . . ?
C8 C1 C4 C3 -91.37(8) . . . . ?
C2 C1 C4 C3 22.15(7) . . . . ?
C11 C3 C4 C5 89.64(11) . . . . ?
C2 C3 C4 C5 -145.99(9) . . . . ?
C11 C3 C4 C1 -146.85(9) . . . . ?
C2 C3 C4 C1 -22.48(7) . . . . ?
C1 C4 C5 O18 163.12(9) . . . . ?
C3 C4 C5 O18 -91.56(12) . . . . ?
C1 C4 C5 C6 -18.97(13) . . . . ?
C3 C4 C5 C6 86.34(11) . . . . ?
O18 C5 C6 C7 -152.77(10) . . . . ?
C4 C5 C6 C7 29.32(13) . . . . ?
C5 C6 C7 C8 -52.29(12) . . . . ?
C6 C7 C8 C1 66.38(11) . . . . ?
C12 C1 C8 C7 77.52(10) . . . . ?
C4 C1 C8 C7 -53.46(10) . . . . ?
C2 C1 C8 C7 -149.60(8) . . . . ?
C8 C1 C12 C13 -110.91(11) . . . . ?
C4 C1 C12 C13 15.53(14) . . . . ?
C2 C1 C12 C13 118.62(10) . . . . ?
C8 C1 C12 C17 68.03(11) . . . . ?
C4 C1 C12 C17 -165.53(9) . . . . ?
C2 C1 C12 C17 -62.43(12) . . . . ?
C17 C12 C13 C14 0.06(15) . . . . ?
C1 C12 C13 C14 179.02(9) . . . . ?
C12 C13 C14 C15 0.52(16) . . . . ?
C13 C14 C15 C16 -0.31(17) . . . . ?
C14 C15 C16 C17 -0.47(17) . . . . ?
C15 C16 C17 C12 1.07(17) . . . . ?
C13 C12 C17 C16 -0.86(16) . . . . ?
C1 C12 C17 C16 -179.85(10) . . . . ?
